data_7217362
loop_
_publ_author_name
'Tang, Si-Fu'
'Li, Liang-Jun'
'Lv, Xiao-Xia'
'Wang, Chao'
'Zhao, Xue-Bo'

_publ_section_title
;
 Tuning the structure of metal phosphonates using uncoordinating methyl
 group: syntheses, structures and properties of a series of metal
 diphosphonates
;
_journal_issue 30
_journal_name_full CrystEngComm
_journal_page_first 7043
_journal_paper_doi 10.1039/C4CE00375F
_journal_volume 16
_journal_year 2014
_chemical_formula_sum 'C16 H38 Co O20 P4'
_chemical_formula_weight 733.27
_chemical_name_systematic
;
 ?
;
_space_group_crystal_system monoclinic
_space_group_IT_number 14
_space_group_name_Hall '-P 2ybc'
_space_group_name_H-M_alt 'P 1 21/c 1'
_symmetry_space_group_name_Hall '-P 2ybc'
_symmetry_space_group_name_H-M 'P 1 21/c 1'
_atom_sites_solution_hydrogens geom
_audit_creation_method SHELXL-2013
_cell_angle_alpha 90
_cell_angle_beta 93.942(4)
_cell_angle_gamma 90
_cell_formula_units_Z 2
_cell_length_a 12.363(2)
_cell_length_b 7.8134(13)
_cell_length_c 15.311(3)
_cell_measurement_temperature 296(2)
_cell_measurement_theta_max 26.428
_cell_measurement_theta_min 2.667
_cell_volume 1475.5(4)
_computing_cell_refinement 'Bruker XSCANS'
_computing_data_collection 'Bruker XSCANS'
_computing_data_reduction 'Bruker SHELXTL'
_computing_molecular_graphics 'Bruker SHELXTL'
_computing_publication_material 'Bruker SHELXTL'
_computing_structure_refinement 'SHELXL-2013 (Sheldrick, 2013)'
_computing_structure_solution 'Bruker SHELXTL'
_diffrn_ambient_temperature 296(2)
_diffrn_measured_fraction_theta_full 0.997
_diffrn_measured_fraction_theta_max 0.993
_diffrn_radiation_type MoK\a
_diffrn_radiation_wavelength 0.71073
_diffrn_reflns_av_R_equivalents 0.0866
_diffrn_reflns_av_unetI/netI 0.1156
_diffrn_reflns_Laue_measured_fraction_full 0.997
_diffrn_reflns_Laue_measured_fraction_max 0.993
_diffrn_reflns_limit_h_max 11
_diffrn_reflns_limit_h_min -15
_diffrn_reflns_limit_k_max 9
_diffrn_reflns_limit_k_min -9
_diffrn_reflns_limit_l_max 19
_diffrn_reflns_limit_l_min -19
_diffrn_reflns_number 7876
_diffrn_reflns_point_group_measured_fraction_full 0.997
_diffrn_reflns_point_group_measured_fraction_max 0.993
_diffrn_reflns_theta_full 25.242
_diffrn_reflns_theta_max 26.428
_diffrn_reflns_theta_min 2.667
_exptl_absorpt_coefficient_mu 0.882
_exptl_absorpt_correction_T_max 0.932
_exptl_absorpt_correction_T_min 0.919
_exptl_absorpt_correction_type multi-scan
_exptl_crystal_colour prism
_exptl_crystal_density_diffrn 1.651
_exptl_crystal_description pink
_exptl_crystal_F_000 762
_exptl_crystal_size_max 0.2
_exptl_crystal_size_mid 0.08
_exptl_crystal_size_min 0.08
_refine_diff_density_max 0.482
_refine_diff_density_min -0.517
_refine_diff_density_rms 0.109
_refine_ls_extinction_coef 0.0056(11)
_refine_ls_extinction_expression Fc^*^=kFc[1+0.001xFc^2^\l^3^/sin(2\q)]^-1/4^
_refine_ls_extinction_method SHELXL
_refine_ls_goodness_of_fit_ref 1.014
_refine_ls_hydrogen_treatment constr
_refine_ls_matrix_type full
_refine_ls_number_parameters 199
_refine_ls_number_reflns 3020
_refine_ls_number_restraints 0
_refine_ls_restrained_S_all 1.014
_refine_ls_R_factor_all 0.1145
_refine_ls_R_factor_gt 0.0592
_refine_ls_shift/su_max 0.000
_refine_ls_shift/su_mean 0.000
_refine_ls_structure_factor_coef Fsqd
_refine_ls_weighting_details
;
 w=1/[\s^2^(Fo^2^)+(0.0555P)^2^]
 where P=(Fo^2^+2Fc^2^)/3
;
_refine_ls_weighting_scheme calc
_refine_ls_wR_factor_gt 0.1266
_refine_ls_wR_factor_ref 0.1552
_reflns_Friedel_coverage 0.000
_reflns_number_gt 1709
_reflns_number_total 3020
_reflns_threshold_expression 'I > 2\s(I)'
_cod_duplicate_entry 7216043
_cod_data_source_file c4ce00375f2.cif
_cod_data_source_block a
_cod_original_cell_volume 1475.4(4)
_cod_database_code 7217362
_shelx_space_group_comment
;
The symmetry employed for this shelxl refinement is uniquely defined
by the following loop, which should always be used as a source of
symmetry information in preference to the above space-group names.
They are only intended as comments.
;
_shelxl_version_number 2013-2

loop_
_space_group_symop_operation_xyz
'x, y, z'
'-x, y+1/2, -z+1/2'
'-x, -y, -z'
'x, -y-1/2, z-1/2'

loop_
_atom_site_label
_atom_site_type_symbol
_atom_site_fract_x
_atom_site_fract_y
_atom_site_fract_z
_atom_site_U_iso_or_equiv
_atom_site_adp_type
_atom_site_occupancy
_atom_site_site_symmetry_order
_atom_site_calc_flag
_atom_site_refinement_flags_posn
_atom_site_refinement_flags_adp
_atom_site_refinement_flags_occupancy
Co1 Co 0.5000 0.5000 0.0000 0.0294(3) Uani 1 2 d S . P
O1 O 0.6666(3) 0.9249(5) 0.1118(2) 0.0325(9) Uani 1 1 d . . .
H1A H 0.6967 0.9604 0.0693 0.049 Uiso 1 1 calc R U .
O1W O 0.5004(3) 0.5527(5) -0.1305(2) 0.0478(11) Uani 1 1 d . . .
H1W H 0.4992 0.6457 -0.1593 0.057 Uiso 1 1 d R U .
H2W H 0.5227 0.4895 -0.1707 0.057 Uiso 1 1 d R U .
O2 O 0.7283(3) 0.9203(4) 0.2669(2) 0.0327(9) Uani 1 1 d . . .
H2A H 0.7409 0.8487 0.3054 0.049 Uiso 1 1 calc R U .
O2W O 0.5210(3) 0.2405(5) -0.0286(3) 0.0514(12) Uani 1 1 d . . .
H3W H 0.5783 0.1876 -0.0402 0.062 Uiso 1 1 d R U .
H4W H 0.4749 0.1665 -0.0477 0.062 Uiso 1 1 d R U .
O3 O 0.7440(3) 0.6492(4) 0.1781(2) 0.0298(9) Uani 1 1 d . . .
O3W O 0.6675(3) 0.5293(4) 0.0151(2) 0.0336(9) Uani 1 1 d . . .
H5W H 0.7096 0.5851 -0.0160 0.040 Uiso 1 1 d R U .
H6W H 0.6799 0.5548 0.0687 0.040 Uiso 1 1 d R U .
O4 O 1.2849(3) 0.9492(4) 0.0265(2) 0.0278(9) Uani 1 1 d . . .
O4W O 0.4821(9) 0.8693(14) -0.2097(7) 0.059(3) Uani 0.5 1 d . . P
O4W' O 0.4324(8) 0.8060(12) -0.2455(7) 0.048(3) Uani 0.5 1 d . . P
O5 O 1.2990(3) 0.9734(4) 0.1862(2) 0.0302(9) Uani 1 1 d . . .
H5A H 1.2842 1.0311 0.2285 0.045 Uiso 1 1 calc R U .
O6 O 1.2422(3) 1.2365(4) 0.0963(2) 0.0275(8) Uani 1 1 d . . .
P1 P 0.75049(11) 0.84128(18) 0.17648(9) 0.0256(4) Uani 1 1 d . . .
P2 P 1.23562(10) 1.04434(17) 0.10143(9) 0.0250(4) Uani 1 1 d . . .
C1 C 0.9173(4) 1.0773(6) 0.1498(3) 0.0268(12) Uani 1 1 d . . .
C2 C 0.8826(4) 0.9061(6) 0.1487(3) 0.0249(12) Uani 1 1 d . . .
C3 C 0.9536(4) 0.7795(6) 0.1258(3) 0.0282(12) Uani 1 1 d . . .
H3A H 0.9293 0.6669 0.1238 0.034 Uiso 1 1 calc R U .
C4 C 1.0604(4) 0.8126(6) 0.1054(3) 0.0258(12) Uani 1 1 d . . .
C5 C 1.0958(4) 0.9821(6) 0.1102(3) 0.0245(11) Uani 1 1 d . . .
C6 C 1.0249(4) 1.1116(7) 0.1306(3) 0.0273(12) Uani 1 1 d . . .
H6A H 1.0491 1.2243 0.1315 0.033 Uiso 1 1 calc R U .
C7 C 0.8445(4) 1.2255(7) 0.1696(4) 0.0356(14) Uani 1 1 d . . .
H7A H 0.8858 1.3297 0.1715 0.053 Uiso 1 1 calc R U .
H7B H 0.8149 1.2073 0.2253 0.053 Uiso 1 1 calc R U .
H7C H 0.7865 1.2338 0.1248 0.053 Uiso 1 1 calc R U .
C8 C 1.1301(5) 0.6651(7) 0.0804(4) 0.0432(15) Uani 1 1 d . . .
H8A H 1.0963 0.5594 0.0952 0.065 Uiso 1 1 calc R U .
H8B H 1.2000 0.6736 0.1114 0.065 Uiso 1 1 calc R U .
H8C H 1.1384 0.6683 0.0185 0.065 Uiso 1 1 calc R U .

loop_
_atom_site_aniso_label
_atom_site_aniso_U_11
_atom_site_aniso_U_22
_atom_site_aniso_U_33
_atom_site_aniso_U_23
_atom_site_aniso_U_13
_atom_site_aniso_U_12
Co1 0.0285(6) 0.0307(6) 0.0293(6) -0.0007(5) 0.0029(4) -0.0014(5)
O1 0.0213(19) 0.045(2) 0.032(2) 0.0117(18) 0.0039(16) -0.0033(16)
O1W 0.066(3) 0.047(3) 0.031(2) 0.001(2) 0.009(2) -0.002(2)
O2 0.045(2) 0.032(2) 0.022(2) -0.0003(17) 0.0064(16) -0.0002(18)
O2W 0.032(2) 0.036(2) 0.085(3) -0.019(2) -0.005(2) 0.0060(18)
O3 0.032(2) 0.032(2) 0.0258(19) 0.0004(17) 0.0016(15) -0.0067(17)
O3W 0.030(2) 0.041(2) 0.030(2) -0.0039(17) 0.0083(16) -0.0105(17)
O4 0.0256(19) 0.035(2) 0.024(2) -0.0030(16) 0.0067(15) 0.0065(16)
O4W 0.062(8) 0.050(7) 0.067(8) 0.027(6) 0.023(6) 0.021(6)
O4W' 0.051(7) 0.027(6) 0.067(8) 0.002(5) 0.008(5) 0.000(4)
O5 0.031(2) 0.037(2) 0.023(2) 0.0009(16) -0.0005(15) 0.0048(17)
O6 0.029(2) 0.027(2) 0.027(2) 0.0004(17) 0.0017(15) -0.0060(16)
P1 0.0233(7) 0.0301(8) 0.0235(7) 0.0023(6) 0.0022(6) -0.0002(6)
P2 0.0231(7) 0.0288(8) 0.0229(8) 0.0007(6) 0.0011(6) -0.0004(6)
C1 0.031(3) 0.026(3) 0.024(3) 0.000(2) 0.002(2) 0.003(2)
C2 0.029(3) 0.023(3) 0.023(3) 0.000(2) 0.001(2) -0.002(2)
C3 0.032(3) 0.023(3) 0.029(3) 0.000(2) -0.002(2) 0.003(2)
C4 0.024(3) 0.027(3) 0.026(3) 0.003(2) 0.003(2) 0.003(2)
C5 0.026(3) 0.028(3) 0.019(3) 0.000(2) -0.001(2) 0.000(2)
C6 0.027(3) 0.024(3) 0.032(3) 0.006(2) 0.004(2) -0.003(2)
C7 0.033(3) 0.027(3) 0.048(4) -0.001(3) 0.011(3) 0.004(2)
C8 0.043(4) 0.035(3) 0.052(4) 0.002(3) 0.013(3) 0.009(3)

loop_
_atom_type_symbol
_atom_type_description
_atom_type_scat_dispersion_real
_atom_type_scat_dispersion_imag
_atom_type_scat_source
C C 0.0033 0.0016 'International Tables Vol C Tables 4.2.6.8 and 6.1.1.4'
H H 0.0000 0.0000 'International Tables Vol C Tables 4.2.6.8 and 6.1.1.4'
O O 0.0106 0.0060 'International Tables Vol C Tables 4.2.6.8 and 6.1.1.4'
P P 0.1023 0.0942 'International Tables Vol C Tables 4.2.6.8 and 6.1.1.4'
Co Co 0.3494 0.9721 'International Tables Vol C Tables 4.2.6.8 and 6.1.1.4'

loop_
_geom_angle_atom_site_label_1
_geom_angle_atom_site_label_2
_geom_angle_atom_site_label_3
_geom_angle
_geom_angle_site_symmetry_1
_geom_angle_site_symmetry_3
O1W Co1 O1W 180.0 3_665 .
O1W Co1 O3W 90.98(14) 3_665 3_665
O1W Co1 O3W 89.03(14) . 3_665
O1W Co1 O3W 89.02(14) 3_665 .
O1W Co1 O3W 90.97(14) . .
O3W Co1 O3W 180.0 3_665 .
O1W Co1 O2W 91.02(16) 3_665 .
O1W Co1 O2W 88.98(16) . .
O3W Co1 O2W 90.41(14) 3_665 .
O3W Co1 O2W 89.58(14) . .
O1W Co1 O2W 88.98(16) 3_665 3_665
O1W Co1 O2W 91.02(16) . 3_665
O3W Co1 O2W 89.59(14) 3_665 3_665
O3W Co1 O2W 90.41(14) . 3_665
O2W Co1 O2W 180.0 . 3_665
O4W' O4W O1 100.3(12) . 3_675
O4W' O4W O2 67.4(10) . 3_675
O1 O4W O2 47.23(18) 3_675 3_675
O3 P1 O1 113.7(2) . .
O3 P1 O2 111.6(2) . .
O1 P1 O2 104.7(2) . .
O3 P1 C2 109.7(2) . .
O1 P1 C2 108.3(2) . .
O2 P1 C2 108.6(2) . .
O6 P2 O4 114.8(2) . .
O6 P2 O5 111.65(19) . .
O4 P2 O5 104.30(19) . .
O6 P2 C5 109.1(2) . .
O4 P2 C5 110.9(2) . .
O5 P2 C5 105.6(2) . .
C2 C1 C6 118.1(5) . .
C2 C1 C7 123.2(5) . .
C6 C1 C7 118.7(5) . .
C3 C2 C1 119.0(5) . .
C3 C2 P1 117.6(4) . .
C1 C2 P1 123.4(4) . .
C2 C3 C4 123.3(5) . .
C5 C4 C3 117.4(5) . .
C5 C4 C8 123.9(5) . .
C3 C4 C8 118.7(5) . .
C6 C5 C4 120.2(5) . .
C6 C5 P2 116.2(4) . .
C4 C5 P2 123.3(4) . .
C5 C6 C1 121.9(5) . .

loop_
_geom_bond_atom_site_label_1
_geom_bond_atom_site_label_2
_geom_bond_distance
_geom_bond_site_symmetry_2
Co1 O1W 2.041(4) 3_665
Co1 O1W 2.041(4) .
Co1 O3W 2.081(3) 3_665
Co1 O3W 2.081(3) .
Co1 O2W 2.094(4) .
Co1 O2W 2.094(4) 3_665
O1 P1 1.531(4) .
O2 P1 1.557(3) .
O3 P1 1.503(4) .
O4 P2 1.529(3) .
O4W O4W' 0.936(11) .
O4W O1 2.931(11) 3_675
O4W O2 3.150(11) 3_675
O5 P2 1.571(3) .
O6 P2 1.506(3) .
P1 C2 1.789(5) .
P2 C5 1.810(5) .
C1 C2 1.405(7) .
C1 C6 1.408(7) .
C1 C7 1.510(7) .
C2 C3 1.384(7) .
C3 C4 1.401(7) .
C4 C5 1.395(7) .
C4 C8 1.504(7) .
C5 C6 1.389(7) .

loop_
_geom_hbond_atom_site_label_D
_geom_hbond_atom_site_label_H
_geom_hbond_atom_site_label_A
_geom_hbond_distance_DH
_geom_hbond_distance_HA
_geom_hbond_distance_DA
_geom_hbond_angle_DHA
_geom_hbond_site_symmetry_A
O1W H1W O4W 0.85 1.92 2.757(11) 170.6 .
O1 H1A O4 0.82 1.66 2.446(5) 160.7 3_775
O2 H2A O6 0.82 1.74 2.544(5) 166.1 2_745
O5 H5A O3 0.82 1.76 2.576(5) 177.6 2_755
O1W H2W O4W 0.85 2.06 2.856(11) 156.9 2_644
O2W H3W O4 0.85 2.00 2.819(5) 161.7 3_765
O3W H5W O6 0.85 1.98 2.787(5) 158.8 3_775
C7 H7C O1 0.96 2.83 3.297(6) 110.7 .
C7 H7B O2 0.96 2.58 3.204(7) 122.5 .
C8 H8B O2 0.96 2.82 3.410(7) 120.7 2_745
C8 H8C O3W 0.96 2.93 3.348(6) 107.7 3_765
C8 H8B O4 0.96 2.76 3.081(7) 100.3 .
